data_1557473
loop_
_publ_author_name
G\'omez-Paz,
Carballo,
Lago,
V\'azquez-L\'opez,

_publ_section_title
;
 Metallosupramolecular Compounds Based on Copper(II/I) Chloride and Two
 Bis-Tetrazole Organosulfur Ligands
;
_journal_issue 1
_journal_name_full Chemistry
_journal_page_first 33
_journal_page_last 49
_journal_paper_doi 10.3390/chemistry2010005
_journal_volume 2
_journal_year 2020
_chemical_formula_moiety 'C12 H20 Cl4 Cu4 N16 S4'
_chemical_formula_sum 'C12 H20 Cl4 Cu4 N16 S4'
_chemical_formula_weight 912.64
_space_group_crystal_system monoclinic
_space_group_IT_number 14
_space_group_name_Hall '-P 2yn'
_space_group_name_H-M_alt 'P 1 21/n 1'
_atom_sites_solution_hydrogens geom
_atom_sites_solution_primary dual
_audit_creation_date 2019-10-09
_audit_creation_method
;
Olex2 1.3
(compiled 2019.09.11 svn.r3662 for OlexSys, GUI svn.r5938)
;
_cell_angle_alpha 90
_cell_angle_beta 93.650(2)
_cell_angle_gamma 90
_cell_formula_units_Z 2
_cell_length_a 10.1237(5)
_cell_length_b 9.5414(5)
_cell_length_c 14.4784(8)
_cell_measurement_reflns_used 9873
_cell_measurement_temperature 100.01
_cell_measurement_theta_max 28.30
_cell_measurement_theta_min 2.53
_cell_volume 1395.69(13)
_computing_cell_refinement 'SAINT V8.38A (?, 2016)'
_computing_data_reduction 'SAINT V8.38A (?, 2016)'
_computing_molecular_graphics 'Olex2 1.3 (Dolomanov et al., 2009)'
_computing_publication_material 'Olex2 1.3 (Dolomanov et al., 2009)'
_computing_structure_refinement 'XL n/a (Sheldrick, 2008)'
_computing_structure_solution 'SHELXT 2014/5 (Sheldrick, 2014)'
_diffrn_ambient_temperature 100.01
_diffrn_measured_fraction_theta_full 1.000
_diffrn_measured_fraction_theta_max 0.999
_diffrn_measurement_device_type 'Bruker D8 Venture Photon 100 CMOS'
_diffrn_measurement_method '\f and \w scans'
_diffrn_radiation_monochromator 'Incoatec HeliosTM multilayer optics'
_diffrn_radiation_type MoK\a
_diffrn_radiation_wavelength 0.71073
_diffrn_reflns_av_R_equivalents 0.0386
_diffrn_reflns_av_unetI/netI 0.0220
_diffrn_reflns_Laue_measured_fraction_full 1.000
_diffrn_reflns_Laue_measured_fraction_max 0.999
_diffrn_reflns_limit_h_max 13
_diffrn_reflns_limit_h_min -13
_diffrn_reflns_limit_k_max 12
_diffrn_reflns_limit_k_min -12
_diffrn_reflns_limit_l_max 19
_diffrn_reflns_limit_l_min -19
_diffrn_reflns_number 29340
_diffrn_reflns_point_group_measured_fraction_full 1.000
_diffrn_reflns_point_group_measured_fraction_max 0.999
_diffrn_reflns_theta_full 25.242
_diffrn_reflns_theta_max 28.339
_diffrn_reflns_theta_min 2.385
_diffrn_standards_number 0
_exptl_absorpt_coefficient_mu 3.729
_exptl_absorpt_correction_T_max 0.7457
_exptl_absorpt_correction_T_min 0.4839
_exptl_absorpt_correction_type multi-scan
_exptl_absorpt_process_details
;
SADABS-2016/2 (Bruker,2016/2) was used for absorption correction.
wR2(int) was 0.1190 before and 0.0610 after correction.
The Ratio of minimum to maximum transmission is 0.6489.
The \l/2 correction factor is Not present.
;
_exptl_crystal_colour colourless
_exptl_crystal_colour_primary colourless
_exptl_crystal_density_diffrn 2.172
_exptl_crystal_density_method 'not measured'
_exptl_crystal_description plate
_exptl_crystal_F_000 904
_exptl_crystal_size_max 0.411
_exptl_crystal_size_mid 0.186
_exptl_crystal_size_min 0.051
_refine_diff_density_max 0.369
_refine_diff_density_min -0.444
_refine_diff_density_rms 0.086
_refine_ls_extinction_method none
_refine_ls_goodness_of_fit_ref 1.081
_refine_ls_hydrogen_treatment constr
_refine_ls_matrix_type full
_refine_ls_number_parameters 183
_refine_ls_number_reflns 3486
_refine_ls_number_restraints 0
_refine_ls_restrained_S_all 1.081
_refine_ls_R_factor_all 0.0253
_refine_ls_R_factor_gt 0.0212
_refine_ls_shift/su_max 0.001
_refine_ls_shift/su_mean 0.000
_refine_ls_structure_factor_coef Fsqd
_refine_ls_weighting_details 'w=1/[\s^2^(Fo^2^)+(0.0190P)^2^+1.0347P] where P=(Fo^2^+2Fc^2^)/3'
_refine_ls_weighting_scheme calc
_refine_ls_wR_factor_gt 0.0467
_refine_ls_wR_factor_ref 0.0480
_reflns_Friedel_coverage 0.000
_reflns_number_gt 3181
_reflns_number_total 3486
_reflns_threshold_expression 'I > 2\s(I)'
_cod_data_source_file structures.cif
_cod_data_source_block 2
_cod_depositor_comments 'Adding full bibliography for 1557471--1557474.cif.'
_cod_database_code 1557473
_shelx_shelxl_version_number 2017/1
_shelx_space_group_comment
;
The symmetry employed for this shelxl refinement is uniquely defined
by the following loop, which should always be used as a source of
symmetry information in preference to the above space-group names.
They are only intended as comments.
;
_shelx_estimated_absorpt_t_max 0.833
_shelx_estimated_absorpt_t_min 0.309
_olex2_refinement_description
;
1. Fixed Uiso
 At 1.2 times of:
  All C(H,H) groups
 At 1.5 times of:
  All C(H,H,H) groups
2.a Secondary CH2 refined with riding coordinates:
 C2(H2A,H2B), C1(H1A,H1B)
2.b Idealised Me refined as rotating group:
 C22(H22A,H22B,H22C), C12(H12A,H12B,H12C)
;
_olex2_submission_special_instructions 'No special instructions were received'

loop_
_space_group_symop_operation_xyz
'x, y, z'
'-x+1/2, y+1/2, -z+1/2'
'-x, -y, -z'
'x-1/2, -y-1/2, z-1/2'

loop_
_atom_site_label
_atom_site_type_symbol
_atom_site_fract_x
_atom_site_fract_y
_atom_site_fract_z
_atom_site_U_iso_or_equiv
_atom_site_adp_type
_atom_site_occupancy
_atom_site_site_symmetry_order
_atom_site_calc_flag
_atom_site_refinement_flags_posn
_atom_site_refinement_flags_adp
_atom_site_refinement_flags_occupancy
_atom_site_disorder_assembly
_atom_site_disorder_group
Cu1 Cu 0.53109(2) 0.72594(2) 0.57716(2) 0.01127(6) Uani 1 1 d . . . . .
Cu2 Cu 0.55640(2) 0.97887(2) 0.41663(2) 0.01729(6) Uani 1 1 d . . . . .
Cl2 Cl 0.50122(4) 1.11102(4) 0.29285(3) 0.01104(8) Uani 1 1 d . . . . .
Cl1 Cl 0.38719(4) 0.82433(4) 0.45552(3) 0.01266(8) Uani 1 1 d . . . . .
S2 S 0.90354(4) 0.58531(4) 0.60977(3) 0.01052(8) Uani 1 1 d . . . . .
S1 S 0.58274(4) 0.45725(5) 0.78120(3) 0.01319(9) Uani 1 1 d . . . . .
N8 N 0.71047(14) 0.76323(14) 0.52749(10) 0.0099(3) Uani 1 1 d . . . . .
N1 N 0.34247(13) 0.39631(15) 0.70342(10) 0.0105(3) Uani 1 1 d . . . . .
N7 N 0.71448(14) 0.86633(14) 0.46157(10) 0.0118(3) Uani 1 1 d . . . . .
N4 N 0.43301(13) 0.56283(14) 0.62783(10) 0.0098(3) Uani 1 1 d . . . . .
N2 N 0.25414(14) 0.43503(15) 0.63397(10) 0.0122(3) Uani 1 1 d . . . . .
N3 N 0.30850(14) 0.53407(15) 0.58919(10) 0.0117(3) Uani 1 1 d . . . . .
N5 N 0.90972(13) 0.79077(14) 0.48406(10) 0.0104(3) Uani 1 1 d . . . . .
N6 N 0.83314(14) 0.88382(15) 0.43551(10) 0.0126(3) Uani 1 1 d . . . . .
C21 C 0.83435(16) 0.71599(16) 0.53959(11) 0.0091(3) Uani 1 1 d . . . . .
C2 C 0.75687(16) 0.49802(16) 0.64652(12) 0.0096(3) Uani 1 1 d . . . . .
H2A H 0.686089 0.502670 0.596179 0.012 Uiso 1 1 calc R U . . .
H2B H 0.777184 0.398022 0.658910 0.012 Uiso 1 1 calc R U . . .
C11 C 0.45126(16) 0.47581(17) 0.69924(11) 0.0100(3) Uani 1 1 d . . . . .
C1 C 0.70831(16) 0.56507(17) 0.73300(12) 0.0109(3) Uani 1 1 d . . . . .
H1A H 0.671197 0.658824 0.717653 0.013 Uiso 1 1 calc R U . . .
H1B H 0.783556 0.577298 0.779407 0.013 Uiso 1 1 calc R U . . .
C22 C 1.05095(16) 0.77913(18) 0.46947(13) 0.0153(4) Uani 1 1 d . . . . .
H22A H 1.063495 0.775863 0.402946 0.023 Uiso 1 1 calc R U . . .
H22B H 1.086220 0.693239 0.498832 0.023 Uiso 1 1 calc R U . . .
H22C H 1.097765 0.860475 0.496864 0.023 Uiso 1 1 calc R U . . .
C12 C 0.31697(18) 0.28110(19) 0.76607(13) 0.0168(4) Uani 1 1 d . . . . .
H12A H 0.312881 0.317338 0.829159 0.025 Uiso 1 1 calc R U . . .
H12B H 0.388388 0.211959 0.764561 0.025 Uiso 1 1 calc R U . . .
H12C H 0.232505 0.236585 0.746590 0.025 Uiso 1 1 calc R U . . .

loop_
_atom_site_aniso_label
_atom_site_aniso_U_11
_atom_site_aniso_U_22
_atom_site_aniso_U_33
_atom_site_aniso_U_23
_atom_site_aniso_U_13
_atom_site_aniso_U_12
Cu1 0.00985(10) 0.01191(10) 0.01201(11) 0.00271(8) 0.00030(8) -0.00066(7)
Cu2 0.01497(11) 0.01700(11) 0.01999(13) 0.00804(9) 0.00180(9) 0.00529(8)
Cl2 0.01278(18) 0.01034(17) 0.00981(18) -0.00028(14) -0.00084(14) -0.00076(14)
Cl1 0.01135(18) 0.01233(18) 0.01376(19) 0.00358(15) -0.00341(15) -0.00168(14)
S2 0.00791(17) 0.00988(18) 0.0136(2) 0.00251(15) -0.00062(15) 0.00076(14)
S1 0.01060(19) 0.0192(2) 0.00955(19) 0.00427(16) -0.00116(15) -0.00042(16)
N8 0.0111(6) 0.0078(6) 0.0108(7) 0.0014(5) 0.0009(5) 0.0006(5)
N1 0.0093(6) 0.0119(6) 0.0103(7) 0.0020(5) -0.0005(5) 0.0000(5)
N7 0.0123(7) 0.0098(6) 0.0136(7) 0.0025(5) 0.0032(6) 0.0009(5)
N4 0.0099(6) 0.0104(6) 0.0089(7) 0.0002(5) -0.0011(5) -0.0006(5)
N2 0.0117(7) 0.0132(7) 0.0115(7) 0.0014(6) -0.0016(5) -0.0002(5)
N3 0.0108(7) 0.0128(7) 0.0113(7) 0.0001(5) -0.0009(5) -0.0021(5)
N5 0.0088(6) 0.0093(6) 0.0133(7) 0.0012(5) 0.0009(5) 0.0005(5)
N6 0.0109(7) 0.0103(6) 0.0167(7) 0.0024(6) 0.0018(6) 0.0018(5)
C21 0.0097(7) 0.0082(7) 0.0092(7) -0.0026(6) 0.0003(6) -0.0007(6)
C2 0.0091(7) 0.0090(7) 0.0109(8) 0.0008(6) 0.0011(6) -0.0006(6)
C11 0.0102(7) 0.0107(7) 0.0090(8) -0.0014(6) 0.0003(6) 0.0001(6)
C1 0.0095(7) 0.0129(7) 0.0101(8) -0.0008(6) -0.0011(6) -0.0003(6)
C22 0.0084(8) 0.0159(8) 0.0221(9) 0.0027(7) 0.0042(7) 0.0015(6)
C12 0.0141(8) 0.0180(8) 0.0184(9) 0.0099(7) 0.0009(7) -0.0011(7)

loop_
_atom_type_symbol
_atom_type_description
_atom_type_scat_dispersion_real
_atom_type_scat_dispersion_imag
_atom_type_scat_source
C C 0.0033 0.0016 'International Tables Vol C Tables 4.2.6.8 and 6.1.1.4'
H H 0.0000 0.0000 'International Tables Vol C Tables 4.2.6.8 and 6.1.1.4'
N N 0.0061 0.0033 'International Tables Vol C Tables 4.2.6.8 and 6.1.1.4'
S S 0.1246 0.1234 'International Tables Vol C Tables 4.2.6.8 and 6.1.1.4'
Cl Cl 0.1484 0.1585 'International Tables Vol C Tables 4.2.6.8 and 6.1.1.4'
Cu Cu 0.3201 1.2651 'International Tables Vol C Tables 4.2.6.8 and 6.1.1.4'

loop_
_geom_angle_atom_site_label_1
_geom_angle_atom_site_label_2
_geom_angle_atom_site_label_3
_geom_angle
_geom_angle_site_symmetry_1
_geom_angle_site_symmetry_3
_geom_angle_publ_flag
Cl2 Cu1 Cu2 47.525(11) 3_676 3_676 ?
Cl1 Cu1 Cu2 58.759(12) . 3_676 ?
Cl1 Cu1 Cl2 102.006(16) . 3_676 ?
N8 Cu1 Cu2 96.92(4) . 3_676 ?
N8 Cu1 Cl2 108.89(4) . 3_676 ?
N8 Cu1 Cl1 100.74(4) . . ?
N4 Cu1 Cu2 124.81(4) . 3_676 ?
N4 Cu1 Cl2 96.70(4) . 3_676 ?
N4 Cu1 Cl1 106.22(4) . . ?
N4 Cu1 N8 137.74(6) . . ?
Cu2 Cu2 Cu1 72.140(10) 3_676 3_676 ?
Cl2 Cu2 Cu1 54.982(12) . 3_676 ?
Cl2 Cu2 Cu2 121.487(16) . 3_676 ?
Cl2 Cu2 Cl1 113.376(17) . . ?
Cl2 Cu2 Cl1 100.991(16) . 3_676 ?
Cl1 Cu2 Cu1 111.431(14) . 3_676 ?
Cl1 Cu2 Cu1 50.261(10) 3_676 3_676 ?
Cl1 Cu2 Cu2 51.302(12) 3_676 3_676 ?
Cl1 Cu2 Cu2 62.326(13) . 3_676 ?
Cl1 Cu2 Cl1 113.629(13) . 3_676 ?
N7 Cu2 Cu1 137.43(4) . 3_676 ?
N7 Cu2 Cu2 99.24(4) . 3_676 ?
N7 Cu2 Cl2 135.88(4) . . ?
N7 Cu2 Cl1 99.50(4) . . ?
N7 Cu2 Cl1 91.18(4) . 3_676 ?
Cu2 Cl2 Cu1 77.492(15) . 3_676 ?
Cu1 Cl1 Cu2 70.981(13) . 3_676 ?
Cu2 Cl1 Cu1 90.204(15) . . ?
Cu2 Cl1 Cu2 66.371(14) . 3_676 ?
C21 S2 C2 101.26(8) . . ?
C11 S1 C1 101.85(8) . . ?
N7 N8 Cu1 116.05(10) . . ?
C21 N8 Cu1 138.62(12) . . ?
C21 N8 N7 105.33(13) . . ?
N2 N1 C12 122.20(14) . . ?
C11 N1 N2 108.52(13) . . ?
C11 N1 C12 129.22(14) . . ?
N8 N7 Cu2 123.51(10) . . ?
N6 N7 Cu2 125.07(11) . . ?
N6 N7 N8 111.38(13) . . ?
N3 N4 Cu1 117.90(10) . . ?
C11 N4 Cu1 136.05(12) . . ?
C11 N4 N3 105.69(13) . . ?
N3 N2 N1 106.89(13) . . ?
N2 N3 N4 110.59(13) . . ?
N6 N5 C21 109.36(13) . . ?
N6 N5 C22 120.67(14) . . ?
C21 N5 C22 129.92(14) . . ?
N7 N6 N5 106.10(13) . . ?
N8 C21 S2 131.57(13) . . ?
N8 C21 N5 107.83(14) . . ?
N5 C21 S2 120.60(12) . . ?
S2 C2 H2A 109.4 . . ?
S2 C2 H2B 109.4 . . ?
H2A C2 H2B 108.0 . . ?
C1 C2 S2 111.32(11) . . ?
C1 C2 H2A 109.4 . . ?
C1 C2 H2B 109.4 . . ?
N1 C11 S1 120.51(12) . . ?
N4 C11 S1 131.16(13) . . ?
N4 C11 N1 108.31(14) . . ?
S1 C1 H1A 109.5 . . ?
S1 C1 H1B 109.5 . . ?
C2 C1 S1 110.57(11) . . ?
C2 C1 H1A 109.5 . . ?
C2 C1 H1B 109.5 . . ?
H1A C1 H1B 108.1 . . ?
N5 C22 H22A 109.5 . . ?
N5 C22 H22B 109.5 . . ?
N5 C22 H22C 109.5 . . ?
H22A C22 H22B 109.5 . . ?
H22A C22 H22C 109.5 . . ?
H22B C22 H22C 109.5 . . ?
N1 C12 H12A 109.5 . . ?
N1 C12 H12B 109.5 . . ?
N1 C12 H12C 109.5 . . ?
H12A C12 H12B 109.5 . . ?
H12A C12 H12C 109.5 . . ?
H12B C12 H12C 109.5 . . ?

loop_
_geom_bond_atom_site_label_1
_geom_bond_atom_site_label_2
_geom_bond_distance
_geom_bond_site_symmetry_2
_geom_bond_publ_flag
Cu1 Cu2 2.9556(3) 3_676 ?
Cu1 Cl2 2.4794(4) 3_676 ?
Cu1 Cl1 2.4039(4) . ?
Cu1 N8 2.0268(14) . ?
Cu1 N4 2.0097(14) . ?
Cu2 Cu2 2.7651(5) 3_676 ?
Cu2 Cl2 2.2330(5) . ?
Cu2 Cl1 2.3556(5) . ?
Cu2 Cl1 2.6728(5) 3_676 ?
Cu2 N7 2.0013(14) . ?
S2 C21 1.7285(17) . ?
S2 C2 1.8116(16) . ?
S1 C11 1.7349(17) . ?
S1 C1 1.8095(17) . ?
N8 N7 1.3730(19) . ?
N8 C21 1.334(2) . ?
N1 N2 1.3538(19) . ?
N1 C11 1.342(2) . ?
N1 C12 1.459(2) . ?
N7 N6 1.2927(19) . ?
N4 N3 1.3738(19) . ?
N4 C11 1.330(2) . ?
N2 N3 1.289(2) . ?
N5 N6 1.347(2) . ?
N5 C21 1.347(2) . ?
N5 C22 1.463(2) . ?
C2 H2A 0.9900 . ?
C2 H2B 0.9900 . ?
C2 C1 1.516(2) . ?
C1 H1A 0.9900 . ?
C1 H1B 0.9900 . ?
C22 H22A 0.9800 . ?
C22 H22B 0.9800 . ?
C22 H22C 0.9800 . ?
C12 H12A 0.9800 . ?
C12 H12B 0.9800 . ?
C12 H12C 0.9800 . ?

loop_
_geom_hbond_atom_site_label_D
_geom_hbond_atom_site_label_H
_geom_hbond_atom_site_label_A
_geom_hbond_distance_DH
_geom_hbond_distance_HA
_geom_hbond_distance_DA
_geom_hbond_angle_DHA
_geom_hbond_site_symmetry_A
_geom_hbond_publ_flag
C2 H2A N4 0.99 2.69 3.331(2) 122.4 . yes
C2 H2B Cl2 0.99 2.89 3.3201(17) 107.2 4_676 yes
C1 H1A Cl2 0.99 2.80 3.7537(17) 161.1 3_676 yes
C1 H1B Cl2 0.99 2.84 3.4698(17) 122.1 4_676 yes
C1 H1B Cl1 0.99 2.85 3.7456(17) 150.3 4_676 yes
C22 H22C Cl1 0.98 3.05 3.4498(17) 106.1 1_655 yes
C12 H12B S2 0.98 2.95 3.7522(18) 139.5 2_646 yes
C12 H12C Cl2 0.98 2.87 3.4037(19) 115.0 4_576 yes

loop_
_geom_torsion_atom_site_label_1
_geom_torsion_atom_site_label_2
_geom_torsion_atom_site_label_3
_geom_torsion_atom_site_label_4
_geom_torsion
_geom_torsion_site_symmetry_1
_geom_torsion_site_symmetry_2
_geom_torsion_site_symmetry_3
_geom_torsion_site_symmetry_4
_geom_torsion_publ_flag
Cu1 N8 N7 Cu2 1.21(16) . . . . ?
Cu1 N8 N7 N6 178.90(11) . . . . ?
Cu1 N8 C21 S2 1.3(3) . . . . ?
Cu1 N8 C21 N5 -178.66(13) . . . . ?
Cu1 N4 N3 N2 -174.43(10) . . . . ?
Cu1 N4 C11 S1 -5.1(3) . . . . ?
Cu1 N4 C11 N1 173.04(12) . . . . ?
Cu2 N7 N6 N5 178.03(11) . . . . ?
S2 C2 C1 S1 -168.93(8) . . . . ?
N8 N7 N6 N5 0.38(18) . . . . ?
N1 N2 N3 N4 -0.04(18) . . . . ?
N7 N8 C21 S2 -178.79(13) . . . . ?
N7 N8 C21 N5 1.25(17) . . . . ?
N2 N1 C11 S1 177.85(11) . . . . ?
N2 N1 C11 N4 -0.55(18) . . . . ?
N3 N4 C11 S1 -177.67(13) . . . . ?
N3 N4 C11 N1 0.50(17) . . . . ?
N6 N5 C21 S2 178.95(11) . . . . ?
N6 N5 C21 N8 -1.08(18) . . . . ?
C21 S2 C2 C1 -88.09(13) . . . . ?
C21 N8 N7 Cu2 -178.73(11) . . . . ?
C21 N8 N7 N6 -1.03(18) . . . . ?
C21 N5 N6 N7 0.43(18) . . . . ?
C2 S2 C21 N8 12.24(18) . . . . ?
C2 S2 C21 N5 -167.79(13) . . . . ?
C11 S1 C1 C2 -69.62(13) . . . . ?
C11 N1 N2 N3 0.36(18) . . . . ?
C11 N4 N3 N2 -0.29(18) . . . . ?
C1 S1 C11 N1 171.21(13) . . . . ?
C1 S1 C11 N4 -10.81(18) . . . . ?
C22 N5 N6 N7 178.16(14) . . . . ?
C22 N5 C21 S2 1.5(2) . . . . ?
C22 N5 C21 N8 -178.53(16) . . . . ?
C12 N1 N2 N3 -176.92(15) . . . . ?
C12 N1 C11 S1 -5.1(2) . . . . ?
C12 N1 C11 N4 176.48(16) . . . . ?
